data_7718099
loop_
_publ_author_name
'S&#xe9;very, Laurent'
'Alexander Wheeler, T.'
'Nicolay, Amelie'
'Teat, Simon J.'
'Don Tilley, T.'

_publ_section_title
;
 Dicopper(I) complexes of a binucleating, dianionic, naphthyridine
 bis(amide) ligand.
;
_journal_issue 20
_journal_name_full 'Dalton transactions (Cambridge, England : 2003)'
_journal_page_first 8224
_journal_page_last 8233
_journal_paper_doi 10.1039/d5dt00034c
_journal_volume 54
_journal_year 2025
_chemical_formula_sum 'C104 H158 Cu4 N16 O5'
_chemical_formula_weight 1966.61
_space_group_crystal_system triclinic
_space_group_IT_number 2
_space_group_name_Hall '-P 1'
_space_group_name_H-M_alt 'P -1'
_atom_sites_solution_hydrogens geom
_atom_sites_solution_primary 'Dual space'
_atom_sites_solution_secondary difmap
_audit_creation_method SHELXL-2019/3
_audit_update_record
;
2025-01-06 deposited with the CCDC.	2025-02-21 downloaded from the CCDC.
;
_cell_angle_alpha 62.392(4)
_cell_angle_beta 86.684(4)
_cell_angle_gamma 86.526(4)
_cell_formula_units_Z 2
_cell_length_a 14.6398(12)
_cell_length_b 20.0226(18)
_cell_length_c 21.2387(19)
_cell_measurement_reflns_used 9897
_cell_measurement_temperature 100(2)
_cell_measurement_theta_max 23.1944
_cell_measurement_theta_min 2.4278
_cell_volume 5503.5(9)
_computing_cell_refinement 'Bruker SAINT v8.40a'
_computing_data_collection 'Bruker APEX 3'
_computing_data_reduction 'Bruker SAINT v8.40a'
_computing_molecular_graphics 'Bruker SHELXTL'
_computing_publication_material 'Bruker SHELXTL & local programs'
_computing_structure_refinement 'SHELXL-2019/2 (Sheldrick, 2019)'
_computing_structure_solution 'SHELXT 2018/2 (Sheldrick, 2018)'
_diffrn_ambient_temperature 100(2)
_diffrn_detector_area_resol_mean 7.39
_diffrn_measured_fraction_theta_full 0.733
_diffrn_measured_fraction_theta_max 0.733
_diffrn_measurement_device_type 'Bruker D8 with PHOTONII detector'
_diffrn_measurement_method '\w/\q shutterless scans'
_diffrn_radiation_type synchrotron
_diffrn_radiation_wavelength 0.7288
_diffrn_reflns_av_R_equivalents 0.0617
_diffrn_reflns_av_unetI/netI 0.0706
_diffrn_reflns_Laue_measured_fraction_full 0.733
_diffrn_reflns_Laue_measured_fraction_max 0.733
_diffrn_reflns_limit_h_max 15
_diffrn_reflns_limit_h_min -15
_diffrn_reflns_limit_k_max 21
_diffrn_reflns_limit_k_min -18
_diffrn_reflns_limit_l_max 22
_diffrn_reflns_limit_l_min 0
_diffrn_reflns_number 25195
_diffrn_reflns_point_group_measured_fraction_full 0.733
_diffrn_reflns_point_group_measured_fraction_max 0.733
_diffrn_reflns_theta_full 23.207
_diffrn_reflns_theta_max 23.207
_diffrn_reflns_theta_min 1.430
_diffrn_source 'Advanced Light Source beamline 12.2.1'
_exptl_absorpt_coefficient_mu 0.874
_exptl_absorpt_correction_T_max 0.966
_exptl_absorpt_correction_T_min 0.626
_exptl_absorpt_correction_type multi-scan
_exptl_absorpt_process_details 'TWINABS 2012/1 Bruker AXS Madison WI USA'
_exptl_crystal_colour Orange-brown
_exptl_crystal_density_diffrn 1.187
_exptl_crystal_description Block
_exptl_crystal_F_000 2100
_exptl_crystal_size_max 0.120
_exptl_crystal_size_mid 0.120
_exptl_crystal_size_min 0.040
_refine_diff_density_max 0.755
_refine_diff_density_min -0.849
_refine_diff_density_rms 0.090
_refine_ls_extinction_method none
_refine_ls_goodness_of_fit_ref 1.030
_refine_ls_hydrogen_treatment constr
_refine_ls_matrix_type full
_refine_ls_number_parameters 1183
_refine_ls_number_reflns 10717
_refine_ls_number_restraints 245
_refine_ls_restrained_S_all 1.023
_refine_ls_R_factor_all 0.1034
_refine_ls_R_factor_gt 0.0795
_refine_ls_shift/su_max 0.001
_refine_ls_shift/su_mean 0.000
_refine_ls_structure_factor_coef Fsqd
_refine_ls_weighting_details 'w=1/[\s^2^(Fo^2^)+(0.1254P)^2^+26.3087P] where P=(Fo^2^+2Fc^2^)/3'
_refine_ls_weighting_scheme calc
_refine_ls_wR_factor_gt 0.2090
_refine_ls_wR_factor_ref 0.2291
_reflns_Friedel_coverage 0.000
_reflns_number_gt 8462
_reflns_number_total 10717
_reflns_threshold_expression 'I > 2\s(I)'
_cod_data_source_file d5dt00034c3.cif
_cod_data_source_block twin5
_cod_depositor_comments 'Adding full bibliography for 7718098--7718101.cif.'
_cod_database_code 7718099
_shelx_shelxl_version_number 2019/3
_shelx_space_group_comment
;
The symmetry employed for this shelxl refinement is uniquely defined
by the following loop, which should always be used as a source of
symmetry information in preference to the above space-group names.
They are only intended as comments.
;
_shelx_estimated_absorpt_t_min 0.902
_shelx_estimated_absorpt_t_max 0.966

loop_
_space_group_symop_operation_xyz
'x, y, z'
'-x, -y, -z'

loop_
_atom_site_label
_atom_site_type_symbol
_atom_site_fract_x
_atom_site_fract_y
_atom_site_fract_z
_atom_site_U_iso_or_equiv
_atom_site_adp_type
_atom_site_occupancy
_atom_site_site_symmetry_order
_atom_site_calc_flag
_atom_site_refinement_flags_posn
_atom_site_refinement_flags_adp
_atom_site_refinement_flags_occupancy
_atom_site_disorder_assembly
_atom_site_disorder_group
Cu1 Cu 1.19475(10) 0.47718(8) 0.74875(8) 0.0398(4) Uani 1 1 d . . . . .
Cu2 Cu 1.03308(9) 0.38996(8) 0.84456(8) 0.0407(4) Uani 1 1 d . . . . .
N1 N 1.0828(6) 0.5309(5) 0.6769(5) 0.036(2) Uani 1 1 d . . . . .
C1 C 0.9927(8) 0.5171(6) 0.6807(6) 0.034(3) Uani 1 1 d . . . . .
N2 N 0.9633(6) 0.4615(5) 0.7470(4) 0.031(2) Uani 1 1 d . . . . .
C2 C 0.8757(7) 0.4424(6) 0.7556(6) 0.034(3) Uani 1 1 d . . . . .
C3 C 0.8124(8) 0.4778(6) 0.7010(6) 0.039(3) Uani 1 1 d . . . . .
H3A H 0.750257 0.464010 0.709197 0.047 Uiso 1 1 calc R U . . .
C4 C 0.8414(8) 0.5315(6) 0.6372(6) 0.038(3) Uani 1 1 d . . . . .
H4A H 0.799443 0.554758 0.599812 0.046 Uiso 1 1 calc R U . . .
N5 N 1.1621(6) 0.3977(6) 0.8377(5) 0.045(3) Uani 1 1 d . . . . .
C5 C 0.9346(8) 0.5540(7) 0.6247(7) 0.041(3) Uani 1 1 d . . . . .
N6 N 1.2120(8) 0.3464(7) 0.8712(6) 0.064(3) Uani 1 1 d . . . . .
C6 C 0.9711(9) 0.6106(6) 0.5592(6) 0.042(3) Uani 1 1 d . . . . .
H6A H 0.934132 0.638099 0.519123 0.050 Uiso 1 1 calc R U . . .
C7 C 1.0619(9) 0.6231(6) 0.5571(7) 0.043(3) Uani 1 1 d . . . . .
H7A H 1.089154 0.660044 0.514305 0.052 Uiso 1 1 calc R U . . .
N7 N 1.2597(9) 0.2966(9) 0.9034(8) 0.119(7) Uani 1 1 d . . . . .
C8 C 1.1156(7) 0.5836(6) 0.6157(6) 0.034(3) Uani 1 1 d . . . . .
C9 C 1.2165(8) 0.5951(6) 0.6094(6) 0.037(3) Uani 1 1 d . . . . .
O1 O 1.2501(6) 0.6444(5) 0.5540(5) 0.050(2) Uani 1 1 d . . . . .
N3 N 1.2610(6) 0.5491(5) 0.6677(5) 0.037(2) Uani 1 1 d . . . . .
C10 C 1.3596(8) 0.5492(7) 0.6661(6) 0.041(3) Uani 1 1 d . . . . .
C11 C 1.4012(9) 0.5972(7) 0.6863(6) 0.044(3) Uani 1 1 d . . . . .
C12 C 1.4960(10) 0.5934(8) 0.6875(7) 0.059(4) Uani 1 1 d . . . . .
H12A H 1.526285 0.625046 0.701162 0.071 Uiso 1 1 calc R U . . .
C13 C 1.5466(9) 0.5448(8) 0.6694(7) 0.054(4) Uani 1 1 d . . . . .
H13A H 1.611361 0.542290 0.671881 0.064 Uiso 1 1 calc R U . . .
C14 C 1.5048(9) 0.4993(8) 0.6475(7) 0.055(4) Uani 1 1 d . . . . .
H14A H 1.541249 0.465503 0.635721 0.066 Uiso 1 1 calc R U . . .
C15 C 1.4083(9) 0.5023(7) 0.6424(6) 0.045(3) Uani 1 1 d . . . . .
C16 C 1.3450(11) 0.6547(8) 0.7018(8) 0.063(4) Uani 1 1 d . . . . .
H16A H 1.278968 0.646747 0.698835 0.075 Uiso 1 1 calc R U . . .
C17 C 1.3650(11) 0.7351(9) 0.6468(9) 0.077(5) Uani 1 1 d . . . . .
H17A H 1.355044 0.741308 0.599115 0.116 Uiso 1 1 calc R U . . .
H17B H 1.323975 0.770466 0.655930 0.116 Uiso 1 1 calc R U . . .
H17C H 1.428688 0.745440 0.649909 0.116 Uiso 1 1 calc R U . . .
C18 C 1.3593(14) 0.6433(11) 0.7746(9) 0.097(6) Uani 1 1 d . . . . .
H18A H 1.346126 0.591183 0.808998 0.145 Uiso 1 1 calc R U . . .
H18B H 1.423035 0.653008 0.778521 0.145 Uiso 1 1 calc R U . . .
H18C H 1.318323 0.678034 0.784542 0.145 Uiso 1 1 calc R U . . .
C19 C 1.3623(9) 0.4555(8) 0.6174(8) 0.059(4) Uani 1 1 d . . . . .
H19A H 1.297184 0.452094 0.635357 0.071 Uiso 1 1 calc R U . . .
C20 C 1.3600(13) 0.4892(9) 0.5402(9) 0.092(6) Uani 1 1 d . . . . .
H20A H 1.328918 0.455931 0.526792 0.138 Uiso 1 1 calc R U . . .
H20B H 1.326845 0.538231 0.521838 0.138 Uiso 1 1 calc R U . . .
H20C H 1.422737 0.496172 0.520086 0.138 Uiso 1 1 calc R U . . .
C21 C 1.4010(19) 0.3765(9) 0.6464(10) 0.138(11) Uani 1 1 d . . . . .
H21A H 1.402446 0.353903 0.698342 0.206 Uiso 1 1 calc R U . . .
H21B H 1.362629 0.346813 0.633175 0.206 Uiso 1 1 calc R U . . .
H21C H 1.463323 0.376817 0.626786 0.206 Uiso 1 1 calc R U . . .
C22 C 0.8456(9) 0.3835(6) 0.8284(7) 0.044(3) Uani 1 1 d . . . . .
O2 O 0.7642(5) 0.3676(5) 0.8371(4) 0.048(2) Uani 1 1 d . . . . .
N4 N 0.9097(6) 0.3579(5) 0.8762(5) 0.040(2) Uani 1 1 d . . . . .
C23 C 0.8862(7) 0.3054(6) 0.9467(6) 0.031(3) Uani 1 1 d . . . . .
C24 C 0.9117(8) 0.2290(7) 0.9720(6) 0.042(3) Uani 1 1 d . . . . .
C25 C 0.8882(8) 0.1778(7) 1.0428(7) 0.050(3) Uani 1 1 d . . . . .
H25A H 0.903841 0.125714 1.060036 0.060 Uiso 1 1 calc R U . . .
C26 C 0.8439(9) 0.2018(9) 1.0865(7) 0.057(4) Uani 1 1 d . . . . .
H26A H 0.830366 0.166597 1.134487 0.069 Uiso 1 1 calc R U . . .
C27 C 0.8179(10) 0.2769(9) 1.0622(8) 0.066(4) Uani 1 1 d . . . . .
H27A H 0.785992 0.292891 1.093361 0.080 Uiso 1 1 calc R U . . .
C28 C 0.8386(9) 0.3297(8) 0.9916(7) 0.051(3) Uani 1 1 d . . . . .
C29 C 0.9639(9) 0.1998(7) 0.9254(7) 0.053(3) Uani 1 1 d . . . . .
H29A H 0.990790 0.245394 0.885092 0.063 Uiso 1 1 calc R U . . .
C30 C 1.0425(11) 0.1483(11) 0.9581(11) 0.099(6) Uani 1 1 d . . . . .
H30A H 1.080983 0.170470 0.979263 0.148 Uiso 1 1 calc R U . . .
H30B H 1.020639 0.100014 0.995069 0.148 Uiso 1 1 calc R U . . .
H30C H 1.078474 0.140162 0.921681 0.148 Uiso 1 1 calc R U . . .
C31 C 0.9017(12) 0.1707(13) 0.8918(13) 0.118(8) Uani 1 1 d . . . . .
H31A H 0.850789 0.207254 0.870956 0.176 Uiso 1 1 calc R U . . .
H31B H 0.935603 0.162825 0.854441 0.176 Uiso 1 1 calc R U . . .
H31C H 0.877768 0.122677 0.927829 0.176 Uiso 1 1 calc R U . . .
C32 C 0.8120(11) 0.4127(8) 0.9661(9) 0.069(4) Uani 1 1 d . . . . .
H32A H 0.820656 0.438582 0.913193 0.083 Uiso 1 1 calc R U . . .
C33 C 0.720(2) 0.4240(16) 0.9815(19) 0.25(2) Uani 1 1 d . . . . .
H33A H 0.681105 0.400561 0.961652 0.376 Uiso 1 1 calc R U . . .
H33B H 0.709020 0.401170 1.033126 0.376 Uiso 1 1 calc R U . . .
H33C H 0.704411 0.478231 0.960416 0.376 Uiso 1 1 calc R U . . .
C34 C 0.876(3) 0.4465(14) 0.994(2) 0.27(3) Uani 1 1 d . . . . .
H34A H 0.939059 0.436779 0.981881 0.403 Uiso 1 1 calc R U . . .
H34B H 0.863024 0.501037 0.973354 0.403 Uiso 1 1 calc R U . . .
H34C H 0.867632 0.423976 1.046064 0.403 Uiso 1 1 calc R U . . .
Cu1' Cu 1.70798(10) 0.87111(8) 0.33672(8) 0.0412(4) Uani 1 1 d . . . . .
Cu2' Cu 1.54617(10) 0.98119(9) 0.26233(8) 0.0444(4) Uani 1 1 d . . . . .
N1' N 1.5950(6) 0.7983(5) 0.3909(5) 0.038(2) Uani 1 1 d . . . . .
C1' C 1.5046(7) 0.8117(6) 0.3875(6) 0.036(3) Uani 1 1 d . . . . .
N2' N 1.4742(6) 0.8786(5) 0.3349(5) 0.039(2) Uani 1 1 d . . . . .
C2' C 1.3852(7) 0.8928(6) 0.3315(6) 0.033(3) Uani 1 1 d . . . . .
C3' C 1.3197(7) 0.8454(6) 0.3754(6) 0.038(3) Uani 1 1 d . . . . .
H3'A H 1.256342 0.858959 0.368506 0.046 Uiso 1 1 calc R U . . .
C4' C 1.3481(8) 0.7790(6) 0.4287(6) 0.039(3) Uani 1 1 d . . . . .
H4'A H 1.304294 0.745041 0.460140 0.047 Uiso 1 1 calc R U . . .
C5' C 1.4416(8) 0.7596(6) 0.4380(6) 0.038(3) Uani 1 1 d . . . . .
C6' C 1.4804(9) 0.6928(6) 0.4914(6) 0.045(3) Uani 1 1 d . . . . .
H6'A H 1.441703 0.655920 0.525787 0.054 Uiso 1 1 calc R U . . .
C7' C 1.5722(8) 0.6803(7) 0.4946(7) 0.044(3) Uani 1 1 d . . . . .
H7'A H 1.598436 0.635813 0.531499 0.053 Uiso 1 1 calc R U . . .
C8' C 1.6278(8) 0.7348(6) 0.4421(6) 0.040(3) Uani 1 1 d . . . . .
N5' N 1.6731(6) 0.9712(6) 0.2768(6) 0.056(3) Uani 1 1 d . . . . .
N6' N 1.7231(7) 1.0227(7) 0.2707(6) 0.057(3) Uani 1 1 d . . . . .
N7' N 1.7694(8) 1.0722(7) 0.2608(7) 0.071(4) Uani 1 1 d . . . . .
C9' C 1.7323(8) 0.7228(6) 0.4443(7) 0.039(3) Uani 1 1 d . . . . .
O1' O 1.7631(6) 0.6619(4) 0.4913(4) 0.044(2) Uani 1 1 d . . . . .
N3' N 1.7767(6) 0.7801(5) 0.3965(5) 0.036(2) Uani 1 1 d . . . . .
C10' C 1.8750(7) 0.7780(6) 0.3932(6) 0.030(3) Uani 1 1 d . . . . .
C11' C 1.9194(9) 0.8171(6) 0.4211(6) 0.043(3) Uani 1 1 d . . . . .
C12' C 2.0167(8) 0.8182(6) 0.4132(6) 0.044(3) Uani 1 1 d . . . . .
H12B H 2.049103 0.844086 0.432238 0.052 Uiso 1 1 calc R U . . .
C13' C 2.0649(8) 0.7829(7) 0.3789(6) 0.044(3) Uani 1 1 d . . . . .
H13B H 2.129461 0.786431 0.372124 0.053 Uiso 1 1 calc R U . . .
C14' C 2.0191(8) 0.7430(7) 0.3551(7) 0.046(3) Uani 1 1 d . . . . .
H14B H 2.052910 0.716781 0.333241 0.055 Uiso 1 1 calc R U . . .
C15' C 1.9217(8) 0.7388(6) 0.3614(6) 0.039(3) Uani 1 1 d . . . . .
C16' C 1.8683(10) 0.8541(8) 0.4618(8) 0.055(4) Uani 1 1 d . . . . .
H16B H 1.809090 0.873807 0.437287 0.066 Uiso 1 1 calc R U . . .
C17' C 1.8416(11) 0.7973(10) 0.5363(9) 0.082(5) Uani 1 1 d . . . . .
H17D H 1.813400 0.754738 0.535182 0.123 Uiso 1 1 calc R U . . .
H17E H 1.896296 0.779069 0.565086 0.123 Uiso 1 1 calc R U . . .
H17F H 1.797862 0.821000 0.557293 0.123 Uiso 1 1 calc R U . . .
C18' C 1.9124(15) 0.9220(10) 0.4566(12) 0.112(7) Uani 1 1 d . . . . .
H18D H 1.927601 0.956044 0.406653 0.167 Uiso 1 1 calc R U . . .
H18E H 1.870014 0.948212 0.475968 0.167 Uiso 1 1 calc R U . . .
H18F H 1.968448 0.906281 0.483761 0.167 Uiso 1 1 calc R U . . .
C19' C 1.8750(9) 0.6937(8) 0.3336(7) 0.051(3) Uani 1 1 d . . . . .
H19B H 1.807686 0.705576 0.333843 0.061 Uiso 1 1 calc R U . . .
C20' C 1.8914(10) 0.6083(8) 0.3833(8) 0.063(4) Uani 1 1 d . . . . .
H20D H 1.860715 0.579161 0.364852 0.094 Uiso 1 1 calc R U . . .
H20E H 1.957290 0.595771 0.385335 0.094 Uiso 1 1 calc R U . . .
H20F H 1.866644 0.596069 0.431100 0.094 Uiso 1 1 calc R U . . .
C21' C 1.9069(11) 0.7123(9) 0.2562(8) 0.076(5) Uani 1 1 d . . . . .
H21D H 1.874402 0.681415 0.240698 0.114 Uiso 1 1 calc R U . . .
H21E H 1.893567 0.765832 0.224482 0.114 Uiso 1 1 calc R U . . .
H21F H 1.972985 0.701497 0.254585 0.114 Uiso 1 1 calc R U . . .
C22' C 1.3551(8) 0.9711(7) 0.2702(7) 0.043(3) Uani 1 1 d . . . . .
O2' O 1.2707(5) 0.9842(4) 0.2618(4) 0.043(2) Uani 1 1 d . . . . .
N4' N 1.4235(6) 1.0160(5) 0.2339(5) 0.039(2) Uani 1 1 d . . . . .
C23' C 1.3981(8) 1.0866(7) 0.1783(6) 0.042(3) Uani 1 1 d . . . . .
C24' C 1.4136(8) 1.1528(7) 0.1826(7) 0.050(3) Uani 1 1 d . . . . .
C25' C 1.3926(9) 1.2244(7) 0.1248(8) 0.056(4) Uani 1 1 d . . . . .
H25B H 1.405597 1.269454 0.126418 0.067 Uiso 1 1 calc R U . . .
C26' C 1.3542(9) 1.2271(8) 0.0683(8) 0.057(4) Uani 1 1 d . . . . .
H26B H 1.336893 1.275295 0.031310 0.069 Uiso 1 1 calc R U . . .
C27' C 1.3384(8) 1.1662(9) 0.0601(6) 0.057(4) Uani 1 1 d . . . . .
H27B H 1.313211 1.172114 0.017471 0.069 Uiso 1 1 calc R U . . .
C28' C 1.3601(8) 1.0916(8) 0.1164(6) 0.048(3) Uani 1 1 d . . . . .
C29' C 1.4542(10) 1.1481(8) 0.2488(8) 0.064(4) Uani 1 1 d . . . . .
H29B H 1.450005 1.095142 0.287578 0.076 Uiso 1 1 calc R U . . .
C30' C 1.5554(10) 1.1676(9) 0.2343(10) 0.075(5) Uani 1 1 d . . . . .
H30D H 1.581147 1.164482 0.277210 0.112 Uiso 1 1 calc R U . . .
H30E H 1.588925 1.131836 0.221046 0.112 Uiso 1 1 calc R U . . .
H30F H 1.560967 1.218884 0.195361 0.112 Uiso 1 1 calc R U . . .
C31' C 1.4026(11) 1.2019(10) 0.2752(10) 0.083(5) Uani 1 1 d . . . . .
H31D H 1.431369 1.196818 0.317873 0.125 Uiso 1 1 calc R U . . .
H31E H 1.405920 1.254209 0.237811 0.125 Uiso 1 1 calc R U . . .
H31F H 1.338382 1.188388 0.286546 0.125 Uiso 1 1 calc R U . . .
C32' C 1.3489(8) 1.0229(8) 0.1070(7) 0.047(3) Uani 1 1 d . . . . .
H32B H 1.360590 0.977451 0.153554 0.057 Uiso 1 1 calc R U . . .
C33' C 1.4156(10) 1.0190(10) 0.0529(10) 0.081(5) Uani 1 1 d . . . . .
H33D H 1.477972 1.021350 0.065925 0.121 Uiso 1 1 calc R U . . .
H33E H 1.409250 0.971563 0.050906 0.121 Uiso 1 1 calc R U . . .
H33F H 1.403248 1.061561 0.006203 0.121 Uiso 1 1 calc R U . . .
C34' C 1.2545(10) 1.0192(9) 0.0862(9) 0.076(5) Uani 1 1 d . . . . .
H34D H 1.209949 1.021678 0.121412 0.115 Uiso 1 1 calc R U . . .
H34E H 1.242716 1.061756 0.039426 0.115 Uiso 1 1 calc R U . . .
H34F H 1.248718 0.971758 0.084128 0.115 Uiso 1 1 calc R U . . .
N8 N 1.5562(7) 0.2604(7) 0.8654(6) 0.067(3) Uani 1 1 d . . . . .
C35 C 1.5506(10) 0.3400(9) 0.8589(9) 0.077(4) Uani 1 1 d . . . . .
H35A H 1.610521 0.350604 0.871104 0.092 Uiso 1 1 calc R U . . .
H35B H 1.539767 0.376720 0.808739 0.092 Uiso 1 1 calc R U . . .
C36 C 1.4788(11) 0.3522(9) 0.9042(9) 0.084(5) Uani 1 1 d . . . . .
H36A H 1.492826 0.321159 0.954962 0.101 Uiso 1 1 calc R U . . .
H36B H 1.418833 0.337895 0.895895 0.101 Uiso 1 1 calc R U . . .
C37 C 1.4763(15) 0.4351(10) 0.8849(10) 0.116(8) Uani 1 1 d . . . . .
H37A H 1.460341 0.465932 0.834525 0.139 Uiso 1 1 calc R U . . .
H37B H 1.537101 0.449689 0.891469 0.139 Uiso 1 1 calc R U . . .
C38 C 1.400(2) 0.4491(14) 0.9360(14) 0.211(18) Uani 1 1 d . . . . .
H38A H 1.397622 0.502578 0.924411 0.316 Uiso 1 1 calc R U . . .
H38B H 1.340526 0.434718 0.928948 0.316 Uiso 1 1 calc R U . . .
H38C H 1.417009 0.418533 0.985687 0.316 Uiso 1 1 calc R U . . .
C39 C 1.4687(9) 0.2432(9) 0.8361(8) 0.073(4) Uani 1 1 d . . . . .
H39A H 1.415428 0.241431 0.867628 0.088 Uiso 1 1 calc R U . . .
H39B H 1.456969 0.285489 0.788412 0.088 Uiso 1 1 calc R U . . .
C40 C 1.4751(11) 0.1703(12) 0.8304(10) 0.095(5) Uani 1 1 d . . . . .
H40A H 1.483932 0.127114 0.878004 0.114 Uiso 1 1 calc R U . . .
H40B H 1.528445 0.170868 0.799326 0.114 Uiso 1 1 calc R U . . .
C41 C 1.3843(12) 0.1609(11) 0.7983(9) 0.096(5) Uani 1 1 d . . . . .
H41A H 1.375280 0.206279 0.752086 0.115 Uiso 1 1 calc R U . . .
H41B H 1.394569 0.117330 0.788391 0.115 Uiso 1 1 calc R U . . .
C42 C 1.3058(12) 0.1509(13) 0.8372(13) 0.125(8) Uani 1 1 d . . . . .
H42A H 1.255647 0.145910 0.811237 0.187 Uiso 1 1 calc R U . . .
H42B H 1.312012 0.105026 0.882599 0.187 Uiso 1 1 calc R U . . .
H42C H 1.292635 0.194385 0.846127 0.187 Uiso 1 1 calc R U . . .
C43 C 1.6420(9) 0.2537(7) 0.8239(7) 0.057(3) Uani 1 1 d D . . . .
H43A H 1.695661 0.265151 0.843026 0.069 Uiso 1 1 calc R U . . .
H43B H 1.650089 0.200820 0.832265 0.069 Uiso 1 1 calc R U . . .
C44 C 1.6409(9) 0.3028(8) 0.7477(7) 0.062(3) Uani 1 1 d D . . . .
H44A H 1.632105 0.355879 0.738743 0.075 Uiso 1 1 calc R U . . .
H44B H 1.588585 0.290692 0.727759 0.075 Uiso 1 1 calc R U . . .
C45 C 1.7295(10) 0.2942(9) 0.7103(8) 0.066(4) Uani 1 1 d . . . . .
H45A H 1.735534 0.242044 0.716335 0.079 Uiso 1 1 calc R U . . .
H45B H 1.781924 0.302022 0.733229 0.079 Uiso 1 1 calc R U . . .
C46 C 1.7338(10) 0.3504(8) 0.6298(8) 0.066(4) Uani 1 1 d . . . . .
H46A H 1.791913 0.342293 0.608549 0.099 Uiso 1 1 calc R U . . .
H46B H 1.682828 0.342151 0.606479 0.099 Uiso 1 1 calc R U . . .
H46C H 1.729240 0.402158 0.623381 0.099 Uiso 1 1 calc R U . . .
C47 C 1.5623(9) 0.2021(9) 0.9447(8) 0.066(4) Uani 1 1 d . . . . .
H47A H 1.503111 0.203739 0.969038 0.080 Uiso 1 1 calc R U . . .
H47B H 1.570611 0.151181 0.947910 0.080 Uiso 1 1 calc R U . . .
C48 C 1.6388(8) 0.2124(8) 0.9854(7) 0.058(4) Uani 1 1 d . . . . .
H48A H 1.631945 0.262813 0.983336 0.070 Uiso 1 1 calc R U . . .
H48B H 1.699189 0.208453 0.963531 0.070 Uiso 1 1 calc R U . . .
C49 C 1.6327(9) 0.1505(8) 1.0632(7) 0.061(3) Uani 1 1 d . . . . .
H49A H 1.666277 0.165873 1.093312 0.074 Uiso 1 1 calc R U . . .
H49B H 1.567859 0.144637 1.080125 0.074 Uiso 1 1 calc R U . . .
C50 C 1.6719(9) 0.0777(8) 1.0704(8) 0.063(4) Uani 1 1 d . . . . .
H50A H 1.667239 0.039470 1.120316 0.095 Uiso 1 1 calc R U . . .
H50B H 1.638151 0.062075 1.041249 0.095 Uiso 1 1 calc R U . . .
H50C H 1.736465 0.083288 1.054422 0.095 Uiso 1 1 calc R U . . .
N8' N 1.0701(9) 1.1129(8) 0.2581(8) 0.080(3) Uani 1 1 d . . . . .
C35' C 0.9878(12) 1.1180(12) 0.2991(13) 0.104(5) Uani 1 1 d . . . . .
H35C H 0.979662 1.067734 0.340347 0.124 Uiso 1 1 calc R U . . .
H35D H 0.934449 1.128798 0.268804 0.124 Uiso 1 1 calc R U . . .
C36' C 0.9849(11) 1.1753(10) 0.3266(12) 0.093(6) Uani 1 1 d . . . . .
H36C H 1.032058 1.160983 0.362634 0.112 Uiso 1 1 calc R U . . .
H36D H 0.999811 1.225162 0.286876 0.112 Uiso 1 1 calc R U . . .
C37' C 0.8949(13) 1.1814(15) 0.3584(17) 0.152(11) Uani 1 1 d . . . . .
H37C H 0.878664 1.130510 0.395679 0.182 Uiso 1 1 calc R U . . .
H37D H 0.848732 1.198130 0.321256 0.182 Uiso 1 1 calc R U . . .
C38' C 0.8881(12) 1.2351(11) 0.3913(12) 0.108(7) Uani 1 1 d . . . . .
H38D H 0.825976 1.235312 0.411045 0.163 Uiso 1 1 calc R U . . .
H38E H 0.932043 1.218333 0.429333 0.163 Uiso 1 1 calc R U . . .
H38F H 0.902037 1.286122 0.354724 0.163 Uiso 1 1 calc R U . . .
C39' C 1.1566(9) 1.1003(8) 0.2975(8) 0.055(3) Uani 1 1 d . . . . .
H39C H 1.208453 1.094596 0.268126 0.067 Uiso 1 1 calc R U . . .
H39D H 1.166439 1.146048 0.302621 0.067 Uiso 1 1 calc R U . . .
C40' C 1.1590(11) 1.0350(9) 0.3681(9) 0.080(4) Uani 1 1 d . . . . .
H40C H 1.151360 0.988574 0.363731 0.095 Uiso 1 1 calc R U . . .
H40D H 1.107524 1.039891 0.398199 0.095 Uiso 1 1 calc R U . . .
C41' C 1.2489(15) 1.0287(13) 0.4033(10) 0.120(7) Uani 1 1 d . . . . .
H41C H 1.253544 1.072407 0.412627 0.144 Uiso 1 1 calc R U . . .
H41D H 1.300776 1.029239 0.371016 0.144 Uiso 1 1 calc R U . . .
C42' C 1.254(3) 0.9551(17) 0.4736(12) 0.25(2) Uani 1 1 d . . . . .
H42D H 1.312080 0.951528 0.495878 0.382 Uiso 1 1 calc R U . . .
H42E H 1.202966 0.955027 0.505622 0.382 Uiso 1 1 calc R U . . .
H42F H 1.250106 0.911943 0.464093 0.382 Uiso 1 1 calc R U . . .
C43' C 1.0638(12) 1.0382(11) 0.2521(12) 0.103(6) Uani 1 1 d D . . . .
H43C H 1.122131 1.030543 0.229801 0.123 Uiso 1 1 calc R U . . .
H43D H 1.060170 0.996046 0.300963 0.123 Uiso 1 1 calc R U . . .
C44' C 0.9909(9) 1.0314(9) 0.2138(8) 0.067(4) Uani 1 1 d D . . . .
H44C H 0.994826 1.072928 0.164577 0.080 Uiso 1 1 calc R U . . .
H44D H 0.932371 1.039297 0.235644 0.080 Uiso 1 1 calc R U . . .
C45' C 0.9869(13) 0.9611(9) 0.2100(10) 0.090(6) Uani 1 1 d . . . . .
H45C H 1.042398 0.956801 0.182984 0.107 Uiso 1 1 calc R U . . .
H45D H 0.991692 0.919593 0.259049 0.107 Uiso 1 1 calc R U . . .
C46' C 0.9093(12) 0.9469(11) 0.1793(12) 0.100(6) Uani 1 1 d . . . . .
H46D H 0.917836 0.897142 0.181043 0.150 Uiso 1 1 calc R U . . .
H46E H 0.853245 0.948230 0.206302 0.150 Uiso 1 1 calc R U . . .
H46F H 0.904275 0.985676 0.129753 0.150 Uiso 1 1 calc R U . . .
C47' C 1.0622(14) 1.1788(12) 0.1939(12) 0.103(5) Uani 1 1 d . . . . .
H47C H 1.062941 1.222999 0.202968 0.123 Uiso 1 1 calc R U . . .
H47D H 1.002630 1.180324 0.173293 0.123 Uiso 1 1 calc R U . . .
C48' C 1.1357(12) 1.1839(11) 0.1428(12) 0.127(8) Uani 1 1 d . . . . .
H48C H 1.143368 1.135772 0.140184 0.152 Uiso 1 1 calc R U . . .
H48D H 1.194029 1.193638 0.157966 0.152 Uiso 1 1 calc R U . . .
C49' C 1.1106(15) 1.2505(11) 0.0675(11) 0.111(6) Uani 1 1 d . . . . .
H49C H 1.147060 1.243611 0.030066 0.134 Uiso 1 1 calc R U . . .
H49D H 1.045035 1.248698 0.059426 0.134 Uiso 1 1 calc R U . . .
C50' C 1.1278(12) 1.3231(10) 0.0618(11) 0.091(5) Uani 1 1 d . . . . .
H50D H 1.111395 1.362640 0.014585 0.136 Uiso 1 1 calc R U . . .
H50E H 1.090865 1.330535 0.098203 0.136 Uiso 1 1 calc R U . . .
H50F H 1.192856 1.325450 0.068853 0.136 Uiso 1 1 calc R U . . .
C1S C 1.8030(16) 0.6741(13) 0.7469(18) 0.078(10) Uani 0.5 1 d D . P . .
H1SA H 1.742864 0.654991 0.747008 0.117 Uiso 0.5 1 calc R U P . .
H1SB H 1.796967 0.707945 0.768714 0.117 Uiso 0.5 1 calc R U P . .
H1SC H 1.826661 0.701880 0.697776 0.117 Uiso 0.5 1 calc R U P . .
C2S C 1.8617(18) 0.6154(13) 0.7844(15) 0.062(6) Uani 0.5 1 d D . P . .
H2SA H 1.867462 0.580848 0.762763 0.074 Uiso 0.5 1 calc R U P . .
H2SB H 1.837695 0.586928 0.833876 0.074 Uiso 0.5 1 calc R U P . .
O3S O 1.9493(10) 0.6434(9) 0.7841(9) 0.059(4) Uani 0.5 1 d D . P . .
C4S C 2.018(2) 0.5879(14) 0.8236(15) 0.077(9) Uani 0.5 1 d D . P . .
H4SA H 2.000652 0.564908 0.874996 0.092 Uiso 0.5 1 calc R U P . .
H4SB H 2.021887 0.547506 0.808967 0.092 Uiso 0.5 1 calc R U P . .
C5S C 2.0990(19) 0.6206(19) 0.8117(17) 0.094(10) Uani 0.5 1 d D . P . .
H5SA H 2.145936 0.582485 0.838812 0.140 Uiso 0.5 1 calc R U P . .
H5SB H 2.115691 0.642781 0.760881 0.140 Uiso 0.5 1 calc R U P . .
H5SC H 2.094510 0.660139 0.826744 0.140 Uiso 0.5 1 calc R U P . .
C6S C 1.598(3) 0.8914(18) 0.4991(19) 0.093(11) Uiso 0.5 1 d D . P A -1
H6SA H 1.626317 0.868261 0.470690 0.139 Uiso 0.5 1 calc R U P A -1
H6SB H 1.642543 0.892351 0.531148 0.139 Uiso 0.5 1 calc R U P A -1
H6SC H 1.545570 0.861963 0.527061 0.139 Uiso 0.5 1 calc R U P A -1
C7S C 1.568(3) 0.963(2) 0.4550(18) 0.129(16) Uiso 0.5 1 d D . P A -1
H7SA H 1.522767 0.963045 0.422233 0.154 Uiso 0.5 1 calc R U P A -1
H7SB H 1.620104 0.993547 0.426336 0.154 Uiso 0.5 1 calc R U P A -1
O8S O 1.5265(19) 0.9954(16) 0.4984(18) 0.113(9) Uiso 0.5 1 d D . P A -1
C9S C 1.494(6) 1.072(2) 0.462(2) 0.27(4) Uiso 0.5 1 d D . P A -1
H9SA H 1.542461 1.104364 0.429625 0.321 Uiso 0.5 1 calc R U P A -1
H9SB H 1.440578 1.076697 0.433099 0.321 Uiso 0.5 1 calc R U P A -1
C10S C 1.469(4) 1.094(3) 0.513(3) 0.16(2) Uiso 0.5 1 d D . P A -1
H10A H 1.445817 1.146416 0.489922 0.234 Uiso 0.5 1 calc R U P A -1
H10B H 1.420719 1.061515 0.543989 0.234 Uiso 0.5 1 calc R U P A -1
H10C H 1.522099 1.089045 0.540532 0.234 Uiso 0.5 1 calc R U P A -1

loop_
_atom_site_aniso_label
_atom_site_aniso_U_11
_atom_site_aniso_U_22
_atom_site_aniso_U_33
_atom_site_aniso_U_23
_atom_site_aniso_U_13
_atom_site_aniso_U_12
Cu1 0.0299(8) 0.0393(9) 0.0354(9) -0.0045(7) 0.0024(6) -0.0066(6)
Cu2 0.0241(8) 0.0473(9) 0.0377(9) -0.0086(7) 0.0011(6) -0.0040(6)
N1 0.031(6) 0.032(6) 0.031(6) -0.002(5) 0.003(4) -0.003(4)
C1 0.032(7) 0.037(7) 0.029(7) -0.012(6) -0.008(5) 0.007(5)
N2 0.025(5) 0.030(5) 0.021(5) 0.000(4) 0.001(4) 0.003(4)
C2 0.030(7) 0.037(7) 0.025(6) -0.007(5) 0.002(5) -0.005(5)
C3 0.025(7) 0.041(7) 0.035(7) -0.003(6) 0.012(5) -0.016(5)
C4 0.027(7) 0.041(7) 0.036(7) -0.008(6) -0.010(6) 0.004(5)
N5 0.024(6) 0.053(7) 0.039(6) -0.004(5) 0.003(5) -0.007(5)
C5 0.040(8) 0.036(7) 0.051(8) -0.024(7) -0.004(6) 0.005(6)
N6 0.034(6) 0.074(9) 0.034(7) 0.019(6) -0.010(6) -0.015(6)
C6 0.050(9) 0.025(7) 0.037(7) -0.003(6) -0.017(6) 0.012(6)
C7 0.047(9) 0.023(6) 0.047(8) -0.006(6) 0.003(7) -0.002(6)
N7 0.037(8) 0.118(13) 0.086(11) 0.052(10) -0.008(8) -0.006(8)
C8 0.031(7) 0.031(6) 0.038(7) -0.012(6) -0.005(6) 0.005(5)
C9 0.042(7) 0.024(6) 0.033(7) -0.003(6) 0.004(6) -0.004(5)
O1 0.032(5) 0.045(5) 0.046(6) 0.002(4) 0.000(4) -0.008(4)
N3 0.018(5) 0.042(6) 0.030(6) -0.001(5) 0.010(4) -0.006(4)
C10 0.033(7) 0.046(8) 0.030(7) -0.006(6) -0.002(5) -0.009(6)
C11 0.041(8) 0.042(7) 0.038(7) -0.009(6) 0.011(6) -0.011(6)
C12 0.061(11) 0.053(9) 0.043(9) -0.001(7) -0.010(7) -0.025(8)
C13 0.032(7) 0.059(9) 0.047(8) -0.004(7) -0.003(6) -0.007(7)
C14 0.043(9) 0.057(9) 0.049(8) -0.011(7) -0.010(7) 0.013(7)
C15 0.054(9) 0.035(7) 0.033(7) -0.004(6) 0.009(6) -0.007(6)
C16 0.066(10) 0.071(10) 0.056(10) -0.032(8) 0.011(8) -0.028(8)
C17 0.068(11) 0.069(11) 0.101(14) -0.045(10) -0.001(10) -0.006(8)
C18 0.102(16) 0.099(14) 0.074(13) -0.029(11) 0.003(11) 0.004(11)
C19 0.039(8) 0.067(10) 0.073(11) -0.035(9) 0.010(7) -0.009(7)
C20 0.129(17) 0.053(10) 0.073(12) -0.008(9) -0.055(11) 0.016(10)
C21 0.27(3) 0.039(10) 0.084(14) 0.001(9) -0.088(17) -0.017(13)
C22 0.041(8) 0.036(7) 0.052(8) -0.018(6) 0.000(7) -0.002(6)
O2 0.020(5) 0.063(6) 0.039(5) -0.006(4) 0.004(4) -0.013(4)
N4 0.025(5) 0.047(6) 0.033(6) -0.004(5) -0.004(4) -0.012(4)
C23 0.024(6) 0.030(6) 0.025(6) -0.001(5) 0.002(5) 0.000(5)
C24 0.030(7) 0.042(8) 0.035(7) 0.000(6) -0.004(6) -0.011(5)
C25 0.035(8) 0.040(8) 0.048(9) 0.003(7) -0.001(7) -0.010(6)
C26 0.028(8) 0.072(11) 0.040(8) 0.004(8) -0.012(7) -0.016(7)
C27 0.045(9) 0.088(12) 0.046(9) -0.014(9) -0.004(7) 0.001(8)
C28 0.043(8) 0.055(9) 0.051(9) -0.019(7) -0.005(7) -0.006(6)
C29 0.048(9) 0.045(8) 0.042(8) 0.000(6) -0.004(6) -0.003(6)
C30 0.052(11) 0.128(17) 0.113(15) -0.057(14) -0.015(10) 0.039(11)
C31 0.063(13) 0.18(2) 0.18(2) -0.14(2) -0.014(13) 0.003(13)
C32 0.081(12) 0.061(10) 0.068(11) -0.035(9) 0.020(9) 0.004(8)
C33 0.21(4) 0.14(2) 0.27(4) -0.01(3) 0.12(3) 0.11(2)
C34 0.37(6) 0.088(19) 0.37(5) -0.10(3) -0.25(5) 0.03(3)
Cu1' 0.0285(8) 0.0367(9) 0.0386(9) -0.0005(7) -0.0018(7) -0.0019(6)
Cu2' 0.0200(8) 0.0447(10) 0.0447(10) -0.0001(7) -0.0021(7) -0.0039(6)
N1' 0.027(6) 0.030(6) 0.044(6) -0.006(5) -0.001(5) -0.004(4)
C1' 0.019(7) 0.038(7) 0.041(7) -0.011(6) -0.003(5) 0.002(5)
N2' 0.022(6) 0.040(6) 0.034(6) -0.001(5) -0.005(4) -0.001(4)
C2' 0.018(6) 0.029(6) 0.039(7) -0.005(5) 0.006(5) -0.005(5)
C3' 0.024(6) 0.038(7) 0.046(8) -0.014(6) -0.003(6) -0.003(5)
C4' 0.026(7) 0.037(7) 0.047(8) -0.013(6) 0.012(6) -0.013(5)
C5' 0.032(7) 0.034(7) 0.044(7) -0.013(6) 0.007(6) -0.008(5)
C6' 0.050(9) 0.031(7) 0.032(7) 0.004(6) 0.023(6) -0.013(6)
C7' 0.040(8) 0.037(7) 0.043(8) -0.008(6) 0.000(6) 0.005(6)
C8' 0.033(7) 0.034(7) 0.033(7) 0.001(6) 0.004(6) -0.006(5)
N5' 0.012(5) 0.054(7) 0.077(8) -0.007(6) -0.002(5) -0.011(5)
N6' 0.031(6) 0.047(7) 0.057(8) 0.008(6) -0.005(5) 0.003(6)
N7' 0.042(8) 0.053(8) 0.102(11) -0.022(7) -0.010(7) -0.006(6)
C9' 0.027(7) 0.030(7) 0.045(8) -0.006(6) 0.008(6) -0.005(5)
O1' 0.038(5) 0.034(5) 0.033(5) 0.007(4) 0.002(4) 0.000(4)
N3' 0.028(6) 0.042(6) 0.036(6) -0.016(5) 0.000(5) -0.001(4)
C10' 0.031(7) 0.018(6) 0.032(7) -0.004(5) 0.001(5) 0.000(5)
C11' 0.050(8) 0.039(7) 0.026(7) -0.002(6) 0.003(6) -0.012(6)
C12' 0.032(7) 0.026(6) 0.048(8) 0.004(6) -0.011(6) -0.005(5)
C13' 0.032(7) 0.048(8) 0.039(7) -0.009(6) -0.001(6) -0.002(6)
C14' 0.042(8) 0.045(8) 0.044(8) -0.017(6) -0.005(6) 0.008(6)
C15' 0.029(7) 0.041(7) 0.039(7) -0.010(6) -0.007(6) -0.003(5)
C16' 0.058(9) 0.063(9) 0.068(10) -0.050(9) -0.009(7) 0.003(7)
C17' 0.075(12) 0.108(14) 0.074(12) -0.052(12) -0.014(10) 0.011(10)
C18' 0.16(2) 0.085(14) 0.120(17) -0.074(14) 0.016(15) -0.007(13)
C19' 0.033(7) 0.067(9) 0.062(9) -0.037(8) 0.000(7) -0.001(6)
C20' 0.053(9) 0.068(10) 0.084(11) -0.049(9) 0.012(8) -0.014(7)
C21' 0.073(12) 0.091(12) 0.079(12) -0.053(10) -0.010(9) 0.006(9)
C22' 0.024(7) 0.064(9) 0.049(8) -0.034(7) 0.001(6) -0.002(6)
O2' 0.016(4) 0.054(5) 0.048(5) -0.016(4) -0.002(4) 0.004(4)
N4' 0.017(5) 0.041(6) 0.050(6) -0.014(5) -0.004(5) 0.000(4)
C23' 0.018(7) 0.053(9) 0.042(8) -0.012(7) -0.010(5) 0.009(5)
C24' 0.029(7) 0.049(8) 0.065(9) -0.019(7) -0.004(6) -0.010(6)
C25' 0.041(8) 0.040(8) 0.061(10) 0.000(7) 0.002(7) -0.006(6)
C26' 0.030(8) 0.040(9) 0.071(11) 0.000(8) 0.006(7) 0.002(6)
C27' 0.022(7) 0.077(11) 0.025(7) 0.014(7) 0.003(5) 0.013(7)
C28' 0.022(7) 0.087(10) 0.032(7) -0.024(7) 0.000(5) 0.000(6)
C29' 0.056(10) 0.044(8) 0.088(11) -0.025(8) -0.025(8) 0.000(7)
C30' 0.046(9) 0.073(11) 0.118(14) -0.053(11) -0.011(9) -0.003(8)
C31' 0.061(11) 0.098(13) 0.098(13) -0.051(11) -0.007(10) 0.003(9)
C32' 0.030(7) 0.061(9) 0.041(8) -0.015(7) 0.007(6) -0.005(6)
C33' 0.050(10) 0.102(13) 0.105(14) -0.060(12) 0.018(9) -0.018(9)
C34' 0.044(10) 0.089(12) 0.095(13) -0.040(10) -0.008(9) -0.008(8)
N8 0.029(6) 0.078(7) 0.058(6) -0.001(5) 0.002(4) -0.010(5)
C35 0.045(9) 0.082(8) 0.066(10) -0.006(7) 0.014(7) 0.012(7)
C36 0.055(10) 0.077(8) 0.072(11) 0.002(8) 0.013(8) 0.018(8)
C37 0.133(18) 0.074(9) 0.078(13) 0.006(10) 0.069(12) 0.025(10)
C38 0.27(4) 0.120(19) 0.15(2) -0.005(17) 0.13(2) 0.08(2)
C39 0.030(7) 0.101(10) 0.046(8) 0.003(8) -0.003(6) -0.001(7)
C40 0.056(10) 0.133(14) 0.091(13) -0.044(12) 0.004(9) -0.039(10)
C41 0.076(10) 0.103(14) 0.069(12) -0.003(10) -0.011(8) -0.028(9)
C42 0.047(10) 0.138(19) 0.16(2) -0.038(16) -0.008(10) -0.031(10)
C43 0.032(6) 0.053(8) 0.067(6) -0.010(6) -0.006(5) -0.001(6)
C44 0.041(7) 0.055(8) 0.069(7) -0.009(6) -0.009(5) -0.004(6)
C45 0.058(8) 0.074(10) 0.062(7) -0.029(7) -0.007(6) 0.010(7)
C46 0.060(10) 0.068(10) 0.066(7) -0.027(7) -0.012(7) 0.007(7)
C47 0.023(7) 0.081(9) 0.061(7) -0.003(6) -0.010(5) -0.002(6)
C48 0.022(7) 0.063(8) 0.062(7) -0.005(6) -0.009(6) -0.005(6)
C49 0.030(7) 0.075(8) 0.057(7) -0.011(6) -0.004(6) -0.009(6)
C50 0.036(8) 0.069(8) 0.057(9) -0.004(7) -0.012(7) -0.013(6)
N8' 0.066(7) 0.087(8) 0.122(9) -0.078(7) -0.034(6) 0.027(6)
C35' 0.064(9) 0.118(14) 0.177(15) -0.111(12) -0.017(9) 0.022(9)
C36' 0.058(9) 0.101(13) 0.163(17) -0.096(13) -0.041(9) 0.027(9)
C37' 0.056(10) 0.20(2) 0.31(3) -0.22(2) -0.025(13) 0.025(12)
C38' 0.076(13) 0.121(16) 0.18(2) -0.115(16) -0.049(13) 0.029(11)
C39' 0.036(7) 0.061(8) 0.079(8) -0.041(6) -0.009(6) 0.005(6)
C40' 0.072(10) 0.075(10) 0.077(9) -0.028(7) 0.021(7) 0.022(8)
C41' 0.119(15) 0.163(18) 0.083(12) -0.067(12) -0.035(11) 0.072(13)
C42' 0.45(5) 0.21(3) 0.076(14) -0.061(14) -0.063(19) 0.24(3)
C43' 0.080(12) 0.107(11) 0.171(18) -0.106(13) -0.042(11) 0.031(9)
C44' 0.058(9) 0.073(9) 0.081(11) -0.048(9) 0.013(7) -0.006(7)
C45' 0.120(14) 0.059(9) 0.099(13) -0.041(9) -0.058(11) 0.027(9)
C46' 0.059(11) 0.129(16) 0.154(18) -0.100(15) 0.031(10) -0.036(10)
C47' 0.087(13) 0.101(11) 0.135(11) -0.067(8) -0.027(8) 0.012(10)
C48' 0.043(10) 0.091(12) 0.156(14) 0.019(11) 0.000(9) 0.008(9)
C49' 0.110(16) 0.095(11) 0.127(12) -0.045(10) -0.064(11) 0.005(10)
C50' 0.066(11) 0.082(9) 0.118(15) -0.042(10) -0.016(11) 0.020(9)
C1S 0.038(12) 0.025(12) 0.13(3) -0.001(13) 0.020(14) -0.002(9)
C2S 0.091(13) 0.040(13) 0.048(16) -0.016(12) -0.013(13) 0.013(9)
O3S 0.067(10) 0.052(10) 0.036(10) -0.005(8) 0.004(8) 0.016(7)
C4S 0.110(15) 0.072(17) 0.073(19) -0.057(15) -0.037(16) 0.061(14)
C5S 0.082(15) 0.12(2) 0.06(2) -0.034(19) -0.013(18) 0.062(16)

loop_
_atom_type_symbol
_atom_type_description
_atom_type_scat_dispersion_real
_atom_type_scat_dispersion_imag
_atom_type_scat_source
C C 0.0034 0.0017 'XDISP Program in WinGX S.Brennan & P.L.Cowan Rev.Sci.Instrum.63,850 1992'
H H 0.0000 0.0000 'XDISP Program in WinGX S.Brennan & P.L.Cowan Rev.Sci.Instrum.63,850 1992'
N N 0.0065 0.0035 'XDISP Program in WinGX S.Brennan & P.L.Cowan Rev.Sci.Instrum.63,850 1992'
O O 0.0115 0.0064 'XDISP Program in WinGX S.Brennan & P.L.Cowan Rev.Sci.Instrum.63,850 1992'
Cu Cu 0.3203 1.3289 'XDISP Program in WinGX S.Brennan & P.L.Cowan Rev.Sci.Instrum.63,850 1992'

loop_
_geom_angle_atom_site_label_1
_geom_angle_atom_site_label_2
_geom_angle_atom_site_label_3
_geom_angle
_geom_angle_site_symmetry_1
_geom_angle_site_symmetry_3
_geom_angle_publ_flag
N5 Cu1 N3 164.3(4) . . ?
N5 Cu1 N1 115.4(4) . . ?
N3 Cu1 N1 80.2(4) . . ?
N5 Cu2 N4 164.1(4) . . ?
N5 Cu2 N2 114.6(4) . . ?
N4 Cu2 N2 81.0(3) . . ?
C8 N1 C1 117.0(9) . . ?
C8 N1 Cu1 109.2(7) . . ?
C1 N1 Cu1 133.5(7) . . ?
N1 C1 C5 123.9(11) . . ?
N1 C1 N2 113.6(9) . . ?
C5 C1 N2 122.5(11) . . ?
C2 N2 C1 118.1(9) . . ?
C2 N2 Cu2 108.6(7) . . ?
C1 N2 Cu2 133.2(7) . . ?
N2 C2 C3 122.5(10) . . ?
N2 C2 C22 116.8(10) . . ?
C3 C2 C22 120.7(10) . . ?
C4 C3 C2 119.0(10) . . ?
C3 C4 C5 121.0(11) . . ?
N6 N5 Cu1 123.6(9) . . ?
N6 N5 Cu2 122.5(9) . . ?
Cu1 N5 Cu2 109.0(5) . . ?
C1 C5 C6 118.3(12) . . ?
C1 C5 C4 116.8(12) . . ?
C6 C5 C4 124.9(11) . . ?
N7 N6 N5 179.4(18) . . ?
C7 C6 C5 116.4(11) . . ?
C6 C7 C8 121.8(12) . . ?
N1 C8 C7 122.7(11) . . ?
N1 C8 C9 117.2(9) . . ?
C7 C8 C9 119.9(11) . . ?
O1 C9 N3 126.5(11) . . ?
O1 C9 C8 119.7(10) . . ?
N3 C9 C8 113.7(10) . . ?
C9 N3 C10 119.1(9) . . ?
C9 N3 Cu1 119.7(7) . . ?
C10 N3 Cu1 121.0(7) . . ?
C11 C10 C15 123.7(12) . . ?
C11 C10 N3 118.8(11) . . ?
C15 C10 N3 117.4(11) . . ?
C12 C11 C10 117.4(12) . . ?
C12 C11 C16 121.2(12) . . ?
C10 C11 C16 121.3(12) . . ?
C13 C12 C11 121.1(13) . . ?
C12 C13 C14 121.0(12) . . ?
C13 C14 C15 121.0(13) . . ?
C10 C15 C14 115.5(12) . . ?
C10 C15 C19 122.5(12) . . ?
C14 C15 C19 121.9(12) . . ?
C18 C16 C17 111.0(13) . . ?
C18 C16 C11 111.3(14) . . ?
C17 C16 C11 111.7(12) . . ?
C20 C19 C15 113.1(13) . . ?
C20 C19 C21 109.6(14) . . ?
C15 C19 C21 113.6(13) . . ?
O2 C22 N4 128.0(12) . . ?
O2 C22 C2 116.9(11) . . ?
N4 C22 C2 115.0(11) . . ?
C22 N4 C23 118.8(9) . . ?
C22 N4 Cu2 118.0(8) . . ?
C23 N4 Cu2 123.1(7) . . ?
C28 C23 C24 119.8(11) . . ?
C28 C23 N4 120.1(10) . . ?
C24 C23 N4 120.1(10) . . ?
C23 C24 C25 119.1(12) . . ?
C23 C24 C29 121.9(10) . . ?
C25 C24 C29 119.1(12) . . ?
C26 C25 C24 120.9(13) . . ?
C25 C26 C27 120.7(13) . . ?
C26 C27 C28 120.3(15) . . ?
C23 C28 C27 119.2(13) . . ?
C23 C28 C32 121.0(12) . . ?
C27 C28 C32 119.7(13) . . ?
C30 C29 C31 113.1(14) . . ?
C30 C29 C24 115.4(12) . . ?
C31 C29 C24 111.9(12) . . ?
C33 C32 C34 113(3) . . ?
C33 C32 C28 112.4(17) . . ?
C34 C32 C28 109.7(16) . . ?
N5' Cu1' N3' 163.8(4) . . ?
N5' Cu1' N1' 114.5(4) . . ?
N3' Cu1' N1' 80.9(4) . . ?
N5' Cu2' N4' 166.4(4) . . ?
N5' Cu2' N2' 112.4(4) . . ?
N4' Cu2' N2' 81.0(4) . . ?
C8' N1' C1' 119.0(10) . . ?
C8' N1' Cu1' 108.6(8) . . ?
C1' N1' Cu1' 131.5(7) . . ?
N1' C1' N2' 116.9(10) . . ?
N1' C1' C5' 122.3(10) . . ?
N2' C1' C5' 120.8(10) . . ?
C2' N2' C1' 117.4(10) . . ?
C2' N2' Cu2' 109.8(7) . . ?
C1' N2' Cu2' 131.8(7) . . ?
N2' C2' C3' 126.0(10) . . ?
N2' C2' C22' 114.7(9) . . ?
C3' C2' C22' 119.3(10) . . ?
C4' C3' C2' 117.7(10) . . ?
C3' C4' C5' 120.6(11) . . ?
C4' C5' C6' 126.5(11) . . ?
C4' C5' C1' 117.4(10) . . ?
C6' C5' C1' 116.2(10) . . ?
C7' C6' C5' 120.9(11) . . ?
C6' C7' C8' 118.5(11) . . ?
N1' C8' C7' 123.2(11) . . ?
N1' C8' C9' 116.9(10) . . ?
C7' C8' C9' 119.9(10) . . ?
N6' N5' Cu1' 119.1(8) . . ?
N6' N5' Cu2' 125.7(9) . . ?
Cu1' N5' Cu2' 110.8(5) . . ?
N7' N6' N5' 176.2(15) . . ?
O1' C9' N3' 128.9(11) . . ?
O1' C9' C8' 116.9(10) . . ?
N3' C9' C8' 114.1(10) . . ?
C9' N3' C10' 120.6(9) . . ?
C9' N3' Cu1' 118.6(8) . . ?
C10' N3' Cu1' 120.5(7) . . ?
C15' C10' C11' 122.5(11) . . ?
C15' C10' N3' 119.4(9) . . ?
C11' C10' N3' 118.1(9) . . ?
C10' C11' C12' 117.1(11) . . ?
C10' C11' C16' 122.2(11) . . ?
C12' C11' C16' 120.6(11) . . ?
C13' C12' C11' 121.8(11) . . ?
C14' C13' C12' 119.0(12) . . ?
C13' C14' C15' 122.4(12) . . ?
C10' C15' C14' 117.0(10) . . ?
C10' C15' C19' 123.2(11) . . ?
C14' C15' C19' 119.8(11) . . ?
C18' C16' C17' 114.5(13) . . ?
C18' C16' C11' 114.5(13) . . ?
C17' C16' C11' 111.8(12) . . ?
C15' C19' C20' 109.9(10) . . ?
C15' C19' C21' 112.8(11) . . ?
C20' C19' C21' 109.7(11) . . ?
O2' C22' N4' 128.3(12) . . ?
O2' C22' C2' 116.5(10) . . ?
N4' C22' C2' 115.2(10) . . ?
C22' N4' C23' 116.2(10) . . ?
C22' N4' Cu2' 118.4(8) . . ?
C23' N4' Cu2' 125.4(8) . . ?
C24' C23' N4' 120.1(10) . . ?
C24' C23' C28' 119.6(12) . . ?
N4' C23' C28' 120.2(12) . . ?
C23' C24' C25' 120.2(12) . . ?
C23' C24' C29' 120.1(12) . . ?
C25' C24' C29' 119.7(12) . . ?
C26' C25' C24' 118.7(13) . . ?
C25' C26' C27' 124.3(13) . . ?
C26' C27' C28' 119.7(13) . . ?
C23' C28' C27' 117.4(13) . . ?
C23' C28' C32' 121.5(12) . . ?
C27' C28' C32' 120.9(12) . . ?
C24' C29' C30' 109.9(13) . . ?
C24' C29' C31' 112.7(12) . . ?
C30' C29' C31' 109.1(11) . . ?
C33' C32' C34' 108.6(12) . . ?
C33' C32' C28' 112.0(11) . . ?
C34' C32' C28' 112.1(11) . . ?
C43 N8 C35 107.9(10) . . ?
C43 N8 C47 110.2(10) . . ?
C35 N8 C47 109.1(12) . . ?
C43 N8 C39 110.2(11) . . ?
C35 N8 C39 112.0(11) . . ?
C47 N8 C39 107.5(10) . . ?
C36 C35 N8 114.6(13) . . ?
C35 C36 C37 107.3(13) . . ?
C36 C37 C38 108.1(16) . . ?
C40 C39 N8 115.1(12) . . ?
C39 C40 C41 110.1(16) . . ?
C42 C41 C40 118.1(18) . . ?
C44 C43 N8 114.8(11) . . ?
C43 C44 C45 111.7(11) . . ?
C44 C45 C46 113.0(11) . . ?
C48 C47 N8 116.2(11) . . ?
C47 C48 C49 108.6(11) . . ?
C50 C49 C48 111.1(13) . . ?
C47' N8' C35' 102.8(15) . . ?
C47' N8' C39' 117.0(15) . . ?
C35' N8' C39' 112.7(13) . . ?
C47' N8' C43' 114.5(15) . . ?
C35' N8' C43' 106.4(14) . . ?
C39' N8' C43' 103.2(10) . . ?
N8' C35' C36' 118.0(15) . . ?
C37' C36' C35' 112.4(15) . . ?
C36' C37' C38' 115.5(16) . . ?
C40' C39' N8' 115.8(13) . . ?
C39' C40' C41' 111.2(15) . . ?
C40' C41' C42' 110(2) . . ?
C44' C43' N8' 119.0(13) . . ?
C43' C44' C45' 117.4(13) . . ?
C46' C45' C44' 120.3(14) . . ?
N8' C47' C48' 112.2(16) . . ?
C47' C48' C49' 108.6(17) . . ?
C50' C49' C48' 112.0(17) . . ?
C1S C2S O3S 109(2) . . ?
C4S O3S C2S 116(2) . . ?
C5S C4S O3S 109(2) . . ?
C6S C7S O8S 108(2) . . ?
C9S O8S C7S 116(3) . . ?
C10S C9S O8S 106(3) . . ?

loop_
_geom_bond_atom_site_label_1
_geom_bond_atom_site_label_2
_geom_bond_distance
_geom_bond_site_symmetry_2
_geom_bond_publ_flag
Cu1 N5 1.879(10) . ?
Cu1 N3 1.912(9) . ?
Cu1 N1 2.174(9) . ?
Cu2 N5 1.896(9) . ?
Cu2 N4 1.930(9) . ?
Cu2 N2 2.169(8) . ?
N1 C8 1.323(14) . ?
N1 C1 1.354(14) . ?
C1 C5 1.384(16) . ?
C1 N2 1.394(14) . ?
N2 C2 1.338(14) . ?
C2 C3 1.410(16) . ?
C2 C22 1.507(16) . ?
C3 C4 1.346(16) . ?
C4 C5 1.434(16) . ?
N5 N6 1.179(15) . ?
C5 C6 1.426(18) . ?
N6 N7 1.135(17) . ?
C6 C7 1.362(17) . ?
C7 C8 1.384(16) . ?
C8 C9 1.498(15) . ?
C9 O1 1.231(13) . ?
C9 N3 1.330(14) . ?
N3 C10 1.443(14) . ?
C10 C11 1.400(17) . ?
C10 C15 1.400(17) . ?
C11 C12 1.386(18) . ?
C11 C16 1.522(19) . ?
C12 C13 1.37(2) . ?
C13 C14 1.384(19) . ?
C14 C15 1.419(18) . ?
C15 C19 1.480(18) . ?
C16 C18 1.48(2) . ?
C16 C17 1.52(2) . ?
C19 C20 1.46(2) . ?
C19 C21 1.49(2) . ?
C22 O2 1.233(14) . ?
C22 N4 1.320(15) . ?
N4 C23 1.411(14) . ?
C23 C28 1.394(17) . ?
C23 C24 1.400(16) . ?
C24 C25 1.409(17) . ?
C24 C29 1.518(19) . ?
C25 C26 1.347(19) . ?
C26 C27 1.38(2) . ?
C27 C28 1.405(19) . ?
C28 C32 1.524(19) . ?
C29 C30 1.468(19) . ?
C29 C31 1.48(2) . ?
C32 C33 1.40(3) . ?
C32 C34 1.48(3) . ?
Cu1' N5' 1.866(10) . ?
Cu1' N3' 1.930(9) . ?
Cu1' N1' 2.168(10) . ?
Cu2' N5' 1.885(9) . ?
Cu2' N4' 1.913(8) . ?
Cu2' N2' 2.201(9) . ?
N1' C8' 1.318(14) . ?
N1' C1' 1.335(14) . ?
C1' N2' 1.355(14) . ?
C1' C5' 1.434(15) . ?
N2' C2' 1.315(13) . ?
C2' C3' 1.371(15) . ?
C2' C22' 1.561(16) . ?
C3' C4' 1.347(16) . ?
C4' C5' 1.399(16) . ?
C5' C6' 1.406(16) . ?
C6' C7' 1.351(17) . ?
C7' C8' 1.404(16) . ?
C8' C9' 1.533(16) . ?
N5' N6' 1.254(16) . ?
N6' N7' 1.166(15) . ?
C9' O1' 1.244(14) . ?
C9' N3' 1.305(14) . ?
N3' C10' 1.436(14) . ?
C10' C15' 1.384(16) . ?
C10' C11' 1.387(16) . ?
C11' C12' 1.424(16) . ?
C11' C16' 1.520(18) . ?
C12' C13' 1.374(17) . ?
C13' C14' 1.351(17) . ?
C14' C15' 1.428(16) . ?
C15' C19' 1.499(17) . ?
C16' C18' 1.49(2) . ?
C16' C17' 1.51(2) . ?
C19' C20' 1.549(19) . ?
C19' C21' 1.557(19) . ?
C22' O2' 1.254(13) . ?
C22' N4' 1.335(15) . ?
N4' C23' 1.404(15) . ?
C23' C24' 1.402(17) . ?
C23' C28' 1.415(16) . ?
C24' C25' 1.420(18) . ?
C24' C29' 1.519(19) . ?
C25' C26' 1.33(2) . ?
C26' C27' 1.34(2) . ?
C27' C28' 1.448(18) . ?
C28' C32' 1.498(18) . ?
C29' C30' 1.533(19) . ?
C29' C31' 1.57(2) . ?
C32' C33' 1.491(19) . ?
C32' C34' 1.492(18) . ?
N8 C43 1.526(17) . ?
N8 C35 1.53(2) . ?
N8 C47 1.547(17) . ?
N8 C39 1.578(18) . ?
C35 C36 1.47(2) . ?
C36 C37 1.51(2) . ?
C37 C38 1.61(2) . ?
C39 C40 1.52(2) . ?
C40 C41 1.59(2) . ?
C41 C42 1.34(3) . ?
C43 C44 1.454(15) . ?
C44 C45 1.525(19) . ?
C45 C46 1.552(19) . ?
C47 C48 1.531(18) . ?
C48 C49 1.541(18) . ?
C49 C50 1.48(2) . ?
N8' C47' 1.40(2) . ?
N8' C35' 1.47(2) . ?
N8' C39' 1.502(17) . ?
N8' C43' 1.569(19) . ?
C35' C36' 1.51(2) . ?
C36' C37' 1.47(2) . ?
C37' C38' 1.53(2) . ?
C39' C40' 1.46(2) . ?
C40' C41' 1.52(2) . ?
C41' C42' 1.54(3) . ?
C43' C44' 1.428(15) . ?
C44' C45' 1.452(19) . ?
C45' C46' 1.45(2) . ?
C47' C48' 1.46(3) . ?
C48' C49' 1.58(3) . ?
C49' C50' 1.44(2) . ?
C1S C2S 1.36(3) . ?
C2S O3S 1.43(2) . ?
O3S C4S 1.43(2) . ?
C4S C5S 1.35(3) . ?
C6S C7S 1.36(3) . ?
C7S O8S 1.44(2) . ?
O8S C9S 1.43(3) . ?
C9S C10S 1.36(3) . ?
